data_4134655
loop_
_publ_author_name
'Chen, Xu-Lang'
'Shen, Yun-Jia'
'Gao, Chao'
'Yang, Jian'
'Sun, Xin'
'Zhang, Xin'
'Yang, Yu-Dong'
'Wei, Gong-Ping'
'Xiang, Jun-Feng'
'Sessler, Jonathan L.'
'Gong, Han-Yuan'

_publ_section_title
;
 Regulating the Structures of Self-Assembled Mechanically Interlocked
 Moleculecular Constructs via Dianion Precursor Substituent Effects.
;
_journal_name_full 'Journal of the American Chemical Society'
_journal_paper_doi 10.1021/jacs.9b13473
_journal_year 2020
_chemical_formula_sum 'C90 H102 N14 Nd2 O44'
_chemical_formula_weight 2372.33
_space_group_crystal_system triclinic
_space_group_IT_number 2
_space_group_name_Hall '-P 1'
_space_group_name_H-M_alt 'P -1'
_atom_sites_solution_hydrogens geom
_audit_creation_method SHELXL-2018/3
_cell_angle_alpha 98.74(3)
_cell_angle_beta 101.75(3)
_cell_angle_gamma 90.05(3)
_cell_formula_units_Z 1
_cell_length_a 13.505(3)
_cell_length_b 13.637(3)
_cell_length_c 13.752(3)
_cell_measurement_reflns_used 8294
_cell_measurement_temperature 100(2)
_cell_measurement_theta_max 25.000
_cell_measurement_theta_min 1.512
_cell_volume 2449.5(10)
_computing_cell_refinement 'CrystalClear (Rigaku Inc., 2008)'
_computing_data_collection 'CrystalClear (Rigaku Inc., 2008)'
_computing_data_reduction 'CrystalClear (Rigaku Inc., 2008)'
_computing_structure_refinement 'SHELXL-2018/3 (Sheldrick, 2018)'
_computing_structure_solution 'SHELXT 2014/5 (Sheldrick, 2014)'
_diffrn_ambient_temperature 100(2)
_diffrn_detector_area_resol_mean 28.5714
_diffrn_measured_fraction_theta_full 0.962
_diffrn_measured_fraction_theta_max 0.962
_diffrn_measurement_device
;
Saturn724+ (2x2 bin mode)
;
_diffrn_measurement_method dtprofit.ref
_diffrn_radiation_type MoK\a
_diffrn_radiation_wavelength 0.71073
_diffrn_reflns_av_R_equivalents 0.1352
_diffrn_reflns_av_unetI/netI 0.2074
_diffrn_reflns_Laue_measured_fraction_full 0.962
_diffrn_reflns_Laue_measured_fraction_max 0.962
_diffrn_reflns_limit_h_max 16
_diffrn_reflns_limit_h_min -16
_diffrn_reflns_limit_k_max 15
_diffrn_reflns_limit_k_min -15
_diffrn_reflns_limit_l_max 16
_diffrn_reflns_limit_l_min -16
_diffrn_reflns_number 20004
_diffrn_reflns_point_group_measured_fraction_full 0.962
_diffrn_reflns_point_group_measured_fraction_max 0.962
_diffrn_reflns_theta_full 25.000
_diffrn_reflns_theta_max 25.000
_diffrn_reflns_theta_min 1.512
_exptl_absorpt_coefficient_mu 1.151
_exptl_absorpt_correction_T_max 1.0000
_exptl_absorpt_correction_T_min 0.7172
_exptl_absorpt_correction_type multi-scan
_exptl_crystal_colour colorless
_exptl_crystal_density_diffrn 1.608
_exptl_crystal_description prism
_exptl_crystal_F_000 1212
_exptl_crystal_size_max 0.32
_exptl_crystal_size_mid 0.21
_exptl_crystal_size_min 0.19
_refine_diff_density_max 0.964
_refine_diff_density_min -1.379
_refine_diff_density_rms 0.177
_refine_ls_extinction_method none
_refine_ls_goodness_of_fit_ref 1.025
_refine_ls_hydrogen_treatment constr
_refine_ls_matrix_type full
_refine_ls_number_parameters 676
_refine_ls_number_reflns 8294
_refine_ls_number_restraints 0
_refine_ls_restrained_S_all 1.025
_refine_ls_R_factor_all 0.1575
_refine_ls_R_factor_gt 0.0952
_refine_ls_shift/su_max 0.000
_refine_ls_shift/su_mean 0.000
_refine_ls_structure_factor_coef Fsqd
_refine_ls_weighting_details 'w=1/[\s^2^(Fo^2^)+(0.0500P)^2^+20.0000P] where P=(Fo^2^+2Fc^2^)/3'
_refine_ls_weighting_scheme calc
_refine_ls_wR_factor_gt 0.1765
_refine_ls_wR_factor_ref 0.2227
_reflns_Friedel_coverage 0.000
_reflns_number_gt 5263
_reflns_number_total 8294
_reflns_threshold_expression 'I > 2\s(I)'
_cod_data_source_file ja9b13473_si_018.cif
_cod_data_source_block d
_cod_depositor_comments
;
The following automatic conversions were performed:

data item '_exptl_absorpt_correction_type' value 'Multi-scan' was
changed to 'multi-scan' in accordance with the
/home/data/users/saulius/crontab/automatic-downloads/rss-feeds/ACS/lib/dictionaries/cif_core.dic
dictionary named 'cif_core.dic' version 2.4.2 last updated on
2011-04-26.

Automatic conversion script
Id: cif_fix_values 7556 2019-12-06 15:28:31Z antanas 
;
_cod_original_cell_volume 2449.4(9)
_cod_database_code 4134655
_shelx_shelxl_version_number 2018/3
_shelx_space_group_comment
;
The symmetry employed for this shelxl refinement is uniquely defined
by the following loop, which should always be used as a source of
symmetry information in preference to the above space-group names.
They are only intended as comments.
;

loop_
_space_group_symop_operation_xyz
'x, y, z'
'-x, -y, -z'

loop_
_atom_site_label
_atom_site_type_symbol
_atom_site_fract_x
_atom_site_fract_y
_atom_site_fract_z
_atom_site_U_iso_or_equiv
_atom_site_adp_type
_atom_site_occupancy
_atom_site_site_symmetry_order
_atom_site_calc_flag
_atom_site_refinement_flags_posn
_atom_site_refinement_flags_adp
_atom_site_refinement_flags_occupancy
_atom_site_disorder_assembly
_atom_site_disorder_group
Nd1 Nd 0.26264(5) 0.75971(6) 0.25332(6) 0.0235(2) Uani 1 1 d . . . . .
O1 O 0.1632(7) 0.7924(7) 0.0728(7) 0.038(2) Uani 1 1 d . . . . .
O1W O 0.3939(6) 0.7838(6) 0.1512(6) 0.029(2) Uani 1 1 d . . . . .
O2 O 0.1809(7) 0.9116(7) 0.2017(7) 0.046(3) Uani 1 1 d . . . . .
O2W O 0.3821(8) 0.8901(9) 0.3531(10) 0.080(4) Uani 1 1 d . . . . .
O3 O 0.0694(10) 1.0633(8) 0.2033(7) 0.081(5) Uani 1 1 d . . . . .
H3B H 0.111275 1.026170 0.228822 0.122 Uiso 1 1 calc R U . . .
O3W O 0.0915(5) 0.6871(7) 0.2281(6) 0.032(2) Uani 1 1 d . . . . .
O10 O 0.1040(6) 0.5225(6) 0.1001(7) 0.031(2) Uani 1 1 d . . . . .
O11 O 0.2566(6) 0.6007(6) 0.1390(6) 0.027(2) Uani 1 1 d . . . . .
O12 O 0.3977(6) 0.5348(7) 0.0491(7) 0.038(2) Uani 1 1 d . . . . .
H12C H 0.371796 0.569822 0.090379 0.057 Uiso 1 1 calc R U . . .
O13 O 0.4107(6) 0.2563(6) -0.2370(6) 0.030(2) Uani 1 1 d . . . . .
O14 O 0.2464(6) 0.2156(7) -0.3031(7) 0.035(2) Uani 1 1 d . . . . .
O15 O 0.1102(6) 0.2798(7) -0.2123(7) 0.037(2) Uani 1 1 d . . . . .
H15B H 0.136257 0.246825 -0.254810 0.055 Uiso 1 1 calc R U . . .
O4 O 0.2594(7) 0.9970(7) 0.4528(8) 0.045(3) Uani 1 1 d . . . . .
O5 O 0.1875(6) 0.8463(7) 0.3922(6) 0.033(2) Uani 1 1 d . . . . .
O6 O 0.0052(6) 0.8061(6) 0.4095(7) 0.035(2) Uani 1 1 d . . . . .
H6B H 0.060061 0.795222 0.393876 0.053 Uiso 1 1 calc R U . . .
O7 O 0.2888(6) 0.6462(6) 0.3881(6) 0.031(2) Uani 1 1 d . . . . .
O8 O 0.4166(6) 0.6687(7) 0.3160(6) 0.032(2) Uani 1 1 d . . . . .
O9 O 0.5790(6) 0.5700(6) 0.3514(7) 0.035(2) Uani 1 1 d . . . . .
H9B H 0.540126 0.607714 0.322736 0.052 Uiso 1 1 calc R U . . .
N1 N 0.3569(8) 0.6477(8) 0.8569(8) 0.030(3) Uani 1 1 d . . . . .
N2 N 0.2071(7) 0.5872(8) 0.7811(8) 0.030(3) Uani 1 1 d . . . . .
N3 N 0.1622(8) 0.4649(8) 0.6429(9) 0.035(3) Uani 1 1 d . . . . .
N4 N 0.1308(9) 0.3445(8) 0.5019(8) 0.038(3) Uani 1 1 d . . . . .
N5 N 0.2404(10) 0.2600(9) 0.4287(11) 0.050(4) Uani 1 1 d . . . . .
C1 C 0.3045(9) 0.5791(11) 0.7812(10) 0.033(3) Uani 1 1 d . . . . .
H1A H 0.332563 0.534246 0.737186 0.040 Uiso 1 1 calc R U . . .
C2 C 0.2868(10) 0.6945(11) 0.9059(11) 0.043(4) Uani 1 1 d . . . . .
H2A H 0.301032 0.744159 0.961662 0.052 Uiso 1 1 calc R U . . .
C3 C 0.1953(11) 0.6570(10) 0.8603(10) 0.041(4) Uani 1 1 d . . . . .
H3A H 0.134449 0.674900 0.878738 0.050 Uiso 1 1 calc R U . . .
C4 C 0.1294(10) 0.5258(10) 0.7109(10) 0.032(3) Uani 1 1 d . . . . .
C5 C 0.0285(10) 0.5365(12) 0.7198(11) 0.043(4) Uani 1 1 d . . . . .
H5A H 0.008977 0.581135 0.770032 0.052 Uiso 1 1 calc R U . . .
C6 C -0.0415(10) 0.4735(11) 0.6457(12) 0.042(4) Uani 1 1 d . . . . .
H6A H -0.109812 0.474829 0.647931 0.050 Uiso 1 1 calc R U . . .
C7 C -0.0108(11) 0.4119(12) 0.5721(12) 0.051(4) Uani 1 1 d . . . . .
H7A H -0.056789 0.373161 0.521166 0.061 Uiso 1 1 calc R U . . .
C8 C 0.0912(11) 0.4088(10) 0.5758(10) 0.035(3) Uani 1 1 d . . . . .
C9 C 0.2276(12) 0.3226(12) 0.5103(13) 0.051(4) Uani 1 1 d . . . . .
H9A H 0.279011 0.346905 0.564697 0.061 Uiso 1 1 calc R U . . .
C10 C 0.0770(12) 0.2876(11) 0.4109(10) 0.046(4) Uani 1 1 d . . . . .
H10A H 0.007316 0.283715 0.387384 0.055 Uiso 1 1 calc R U . . .
C11 C 0.1460(13) 0.2415(11) 0.3666(12) 0.049(4) Uani 1 1 d . . . . .
H11A H 0.132879 0.202560 0.303429 0.059 Uiso 1 1 calc R U . . .
C12 C 0.3350(13) 0.2142(14) 0.4158(14) 0.070(6) Uani 1 1 d . . . . .
H12A H 0.323555 0.142722 0.400661 0.084 Uiso 1 1 calc R U . . .
H12B H 0.383903 0.228708 0.478764 0.084 Uiso 1 1 calc R U . . .
C13 C 0.3809(12) 0.2492(12) 0.3309(12) 0.050(4) Uani 1 1 d . . . . .
C14 C 0.3610(11) 0.3394(10) 0.2990(11) 0.042(4) Uani 1 1 d . . . . .
H14A H 0.313459 0.379644 0.323992 0.050 Uiso 1 1 calc R U . . .
C15 C 0.4113(11) 0.3712(11) 0.2298(11) 0.047(4) Uani 1 1 d . . . . .
H15A H 0.398623 0.432870 0.209770 0.056 Uiso 1 1 calc R U . . .
C16 C 0.4814(10) 0.3087(12) 0.1905(10) 0.038(4) Uani 1 1 d . . . . .
C17 C 0.4999(12) 0.2194(12) 0.2206(12) 0.050(4) Uani 1 1 d . . . . .
H17A H 0.545187 0.177373 0.193964 0.061 Uiso 1 1 calc R U . . .
C18 C 0.4509(12) 0.1913(12) 0.2915(12) 0.051(4) Uani 1 1 d . . . . .
H18A H 0.465804 0.130706 0.313338 0.062 Uiso 1 1 calc R U . . .
C19 C 0.4676(9) 0.6597(11) 0.8890(11) 0.042(4) Uani 1 1 d . . . . .
H19A H 0.494866 0.597239 0.906054 0.050 Uiso 1 1 calc R U . . .
H19B H 0.483735 0.708875 0.949261 0.050 Uiso 1 1 calc R U . . .
C20 C 0.1410(10) 0.8740(11) 0.1103(10) 0.033(3) Uani 1 1 d . . . . .
C21 C 0.0680(9) 0.9412(10) 0.0532(10) 0.029(3) Uani 1 1 d . . . . .
C22 C 0.0324(10) 0.9094(10) -0.0483(9) 0.039(4) Uani 1 1 d . . . . .
H22A H 0.052548 0.850166 -0.080506 0.047 Uiso 1 1 calc R U . . .
C23 C 0.0375(11) 1.0277(10) 0.1020(10) 0.039(4) Uani 1 1 d . . . . .
C24 C 0.1873(10) 0.9366(10) 0.4372(10) 0.029(3) Uani 1 1 d . . . . .
C25 C 0.0900(9) 0.9687(10) 0.4707(9) 0.028(3) Uani 1 1 d . . . . .
C26 C 0.0836(10) 1.0631(10) 0.5167(10) 0.034(3) Uani 1 1 d . . . . .
H26A H 0.139805 1.106040 0.528137 0.041 Uiso 1 1 calc R U . . .
C27 C 0.0039(9) 0.9014(10) 0.4523(9) 0.028(3) Uani 1 1 d . . . . .
C28 C 0.3770(9) 0.6320(10) 0.3807(10) 0.031(3) Uani 1 1 d . . . . .
C29 C 0.4417(9) 0.5629(10) 0.4408(8) 0.025(3) Uani 1 1 d . . . . .
C30 C 0.4080(9) 0.5272(9) 0.5174(9) 0.024(3) Uani 1 1 d . . . . .
H30B H 0.345864 0.547764 0.530798 0.029 Uiso 1 1 calc R U . . .
C31 C 0.5382(9) 0.5378(10) 0.4240(10) 0.029(3) Uani 1 1 d . . . . .
C32 C 0.1906(10) 0.5350(10) 0.0835(10) 0.031(3) Uani 1 1 d . . . . .
C33 C 0.2254(8) 0.4684(9) -0.0014(9) 0.025(3) Uani 1 1 d . . . . .
C34 C 0.3245(9) 0.4681(9) -0.0136(10) 0.027(3) Uani 1 1 d . . . . .
C35 C 0.3529(9) 0.4037(9) -0.0874(9) 0.028(3) Uani 1 1 d . . . . .
H35A H 0.420319 0.403903 -0.093077 0.034 Uiso 1 1 calc R U . . .
C36 C 0.2836(9) 0.3367(9) -0.1554(10) 0.028(3) Uani 1 1 d . . . . .
C37 C 0.1815(9) 0.3391(10) -0.1469(10) 0.031(3) Uani 1 1 d . . . . .
C38 C 0.1542(9) 0.4064(9) -0.0702(10) 0.031(3) Uani 1 1 d . . . . .
H38A H 0.086571 0.409548 -0.065164 0.037 Uiso 1 1 calc R U . . .
C39 C 0.3162(10) 0.2673(11) -0.2345(10) 0.036(3) Uani 1 1 d . . . . .
C40 C 0.3308(13) 0.0176(14) 0.0743(13) 0.061(5) Uani 1 1 d . . . . .
H40A H 0.298730 0.016583 0.127979 0.073 Uiso 1 1 calc R U . . .
C41 C 0.3616(13) 0.1048(13) -0.0578(12) 0.064(5) Uani 1 1 d . . . . .
H41A H 0.338004 0.163393 -0.085018 0.096 Uiso 1 1 calc R U . . .
H41B H 0.433454 0.111308 -0.033030 0.096 Uiso 1 1 calc R U . . .
H41C H 0.346224 0.047973 -0.109525 0.096 Uiso 1 1 calc R U . . .
C42 C 0.2406(13) 0.1722(15) 0.0484(14) 0.084(7) Uani 1 1 d . . . . .
H42A H 0.237761 0.219358 0.002806 0.126 Uiso 1 1 calc R U . . .
H42B H 0.174310 0.143238 0.041939 0.126 Uiso 1 1 calc R U . . .
H42C H 0.264114 0.205195 0.116117 0.126 Uiso 1 1 calc R U . . .
C43 C 0.7734(14) 0.2293(15) 0.3804(13) 0.066(5) Uani 1 1 d . . . . .
H43A H 0.729203 0.240468 0.424439 0.080 Uiso 1 1 calc R U . . .
C44 C 0.6941(13) 0.0572(13) 0.3220(14) 0.078(6) Uani 1 1 d . . . . .
H44A H 0.702536 -0.001188 0.276095 0.116 Uiso 1 1 calc R U . . .
H44B H 0.703776 0.041261 0.388883 0.116 Uiso 1 1 calc R U . . .
H44C H 0.627207 0.081031 0.302953 0.116 Uiso 1 1 calc R U . . .
C45 C 0.8447(14) 0.1001(17) 0.2608(14) 0.095(8) Uani 1 1 d . . . . .
H45A H 0.826002 0.034279 0.225626 0.142 Uiso 1 1 calc R U . . .
H45B H 0.848490 0.144007 0.213279 0.142 Uiso 1 1 calc R U . . .
H45C H 0.909448 0.099402 0.305246 0.142 Uiso 1 1 calc R U . . .
O17 O 0.8309(10) 0.2949(10) 0.3781(9) 0.082(4) Uani 1 1 d . . . . .
N7 N 0.7691(11) 0.1344(10) 0.3191(11) 0.062(4) Uani 1 1 d . . . . .
O16 O 0.3876(8) -0.0525(8) 0.0573(9) 0.056(3) Uani 1 1 d . . . . .
N6 N 0.3117(9) 0.0924(9) 0.0242(9) 0.045(3) Uani 1 1 d . . . . .
O4W O 0.0180(8) 0.3268(8) 0.0756(8) 0.061(3) Uani 1 1 d . . . . .
O5W O 0.4200(7) 0.1062(8) 0.6052(9) 0.071(4) Uani 1 1 d . . . . .

loop_
_atom_site_aniso_label
_atom_site_aniso_U_11
_atom_site_aniso_U_22
_atom_site_aniso_U_33
_atom_site_aniso_U_23
_atom_site_aniso_U_13
_atom_site_aniso_U_12
Nd1 0.0165(3) 0.0328(5) 0.0227(4) 0.0080(3) 0.0048(3) 0.0051(3)
O1 0.048(6) 0.042(6) 0.026(5) 0.009(5) 0.009(4) 0.021(5)
O1W 0.024(4) 0.041(6) 0.026(5) 0.013(4) 0.008(4) -0.005(4)
O2 0.056(6) 0.040(6) 0.034(6) 0.015(5) -0.014(5) 0.002(5)
O2W 0.036(6) 0.082(9) 0.103(10) -0.054(8) 0.018(6) -0.014(6)
O3 0.134(12) 0.063(8) 0.025(6) -0.006(6) -0.027(7) 0.052(8)
O3W 0.013(4) 0.056(6) 0.032(5) 0.019(5) 0.010(4) 0.006(4)
O10 0.016(4) 0.032(6) 0.038(6) -0.013(4) 0.005(4) -0.003(4)
O11 0.020(4) 0.039(6) 0.019(5) -0.002(4) 0.002(4) -0.007(4)
O12 0.024(5) 0.062(7) 0.028(5) 0.003(5) 0.008(4) 0.002(5)
O13 0.031(5) 0.038(6) 0.024(5) 0.002(4) 0.011(4) -0.001(4)
O14 0.034(5) 0.037(6) 0.034(6) -0.008(5) 0.020(4) 0.006(4)
O15 0.017(4) 0.046(6) 0.035(6) -0.027(5) 0.002(4) 0.000(4)
O4 0.029(5) 0.049(7) 0.059(7) -0.004(5) 0.024(5) -0.010(5)
O5 0.033(5) 0.046(7) 0.022(5) 0.010(5) 0.012(4) 0.003(5)
O6 0.031(5) 0.032(6) 0.048(6) 0.003(5) 0.020(5) -0.002(4)
O7 0.030(5) 0.042(6) 0.028(5) 0.017(4) 0.015(4) 0.019(4)
O8 0.026(5) 0.041(6) 0.033(5) 0.015(5) 0.009(4) 0.017(4)
O9 0.038(5) 0.039(6) 0.035(6) 0.019(5) 0.019(4) 0.019(5)
N1 0.038(6) 0.019(6) 0.035(7) 0.002(5) 0.013(5) 0.002(5)
N2 0.026(6) 0.035(7) 0.021(6) -0.013(5) -0.001(5) 0.003(5)
N3 0.032(6) 0.036(8) 0.038(7) 0.008(6) 0.006(5) -0.002(6)
N4 0.056(8) 0.035(8) 0.025(7) 0.002(6) 0.014(6) 0.007(6)
N5 0.067(9) 0.029(8) 0.061(10) 0.004(7) 0.033(8) 0.006(7)
C1 0.018(6) 0.051(10) 0.032(8) 0.017(7) 0.001(6) -0.004(6)
C2 0.042(9) 0.054(11) 0.029(8) 0.001(7) 0.002(7) -0.012(8)
C3 0.052(9) 0.040(10) 0.034(9) 0.002(7) 0.017(7) 0.016(8)
C4 0.036(8) 0.036(9) 0.027(8) 0.009(7) 0.010(6) 0.011(7)
C5 0.032(8) 0.066(11) 0.040(9) 0.027(8) 0.012(7) -0.002(8)
C6 0.022(7) 0.055(11) 0.053(10) 0.018(9) 0.014(7) 0.004(7)
C7 0.048(9) 0.057(11) 0.046(10) 0.023(9) -0.004(8) -0.017(8)
C8 0.047(9) 0.040(9) 0.024(8) 0.020(7) 0.010(7) -0.006(7)
C9 0.059(10) 0.049(11) 0.061(12) 0.040(9) 0.023(9) 0.005(9)
C10 0.064(10) 0.049(11) 0.027(8) 0.011(7) 0.008(8) -0.022(8)
C11 0.070(11) 0.040(10) 0.036(9) -0.009(8) 0.018(9) -0.008(9)
C12 0.076(13) 0.073(14) 0.080(14) 0.036(11) 0.044(11) 0.007(11)
C13 0.058(10) 0.060(12) 0.041(10) 0.003(8) 0.034(8) -0.015(9)
C14 0.057(10) 0.020(9) 0.051(10) -0.011(7) 0.030(8) 0.000(7)
C15 0.060(10) 0.034(10) 0.048(10) -0.003(8) 0.023(8) 0.001(8)
C16 0.035(8) 0.058(11) 0.016(7) -0.002(7) 0.003(6) -0.005(7)
C17 0.056(10) 0.052(11) 0.048(10) 0.009(9) 0.022(8) 0.014(9)
C18 0.070(11) 0.043(11) 0.049(10) 0.014(8) 0.026(9) 0.002(9)
C19 0.020(7) 0.052(10) 0.046(9) -0.005(8) 0.001(6) -0.001(7)
C20 0.034(8) 0.035(9) 0.031(8) 0.011(7) 0.005(6) -0.005(7)
C21 0.021(6) 0.033(9) 0.031(8) 0.008(7) 0.002(6) 0.001(6)
C22 0.056(9) 0.038(9) 0.016(7) -0.006(6) -0.004(7) 0.013(7)
C23 0.056(9) 0.029(9) 0.026(8) 0.003(6) -0.004(7) 0.010(7)
C24 0.034(8) 0.026(9) 0.029(8) 0.002(6) 0.011(6) 0.011(7)
C25 0.018(6) 0.046(10) 0.021(7) 0.008(6) 0.004(5) -0.003(6)
C26 0.033(7) 0.028(9) 0.039(8) -0.005(7) 0.012(6) 0.003(6)
C27 0.031(7) 0.024(8) 0.025(7) -0.007(6) 0.006(6) 0.008(6)
C28 0.027(7) 0.034(9) 0.033(8) 0.006(7) 0.008(6) -0.008(6)
C29 0.026(6) 0.040(9) 0.008(6) 0.008(6) -0.004(5) 0.001(6)
C30 0.022(6) 0.031(8) 0.023(7) 0.009(6) 0.009(5) 0.008(6)
C31 0.029(7) 0.028(8) 0.032(8) 0.005(6) 0.010(6) 0.007(6)
C32 0.035(8) 0.018(8) 0.042(9) 0.010(6) 0.011(7) 0.014(6)
C33 0.016(6) 0.028(8) 0.030(7) 0.006(6) 0.003(5) 0.009(6)
C34 0.021(6) 0.025(8) 0.033(8) -0.006(6) 0.009(6) 0.002(6)
C35 0.019(6) 0.034(9) 0.033(8) 0.008(6) 0.006(6) 0.003(6)
C36 0.034(7) 0.028(8) 0.025(7) 0.003(6) 0.015(6) 0.004(6)
C37 0.016(6) 0.048(9) 0.028(7) 0.002(7) 0.005(5) 0.006(6)
C38 0.023(7) 0.032(9) 0.037(8) -0.002(7) 0.009(6) 0.011(6)
C39 0.029(7) 0.052(10) 0.028(8) 0.008(7) 0.010(6) -0.001(7)
C40 0.052(11) 0.082(15) 0.052(11) 0.031(11) 0.002(9) -0.027(10)
C41 0.092(14) 0.069(13) 0.038(10) 0.014(9) 0.026(10) 0.022(11)
C42 0.059(12) 0.14(2) 0.060(13) 0.014(13) 0.024(10) 0.018(13)
C43 0.076(13) 0.078(15) 0.042(11) 0.023(11) -0.003(9) -0.011(12)
C44 0.077(13) 0.072(14) 0.072(14) 0.020(11) -0.018(11) -0.005(11)
C45 0.082(14) 0.16(2) 0.062(14) 0.034(14) 0.059(12) 0.027(14)
O17 0.100(10) 0.075(10) 0.067(9) 0.034(8) -0.011(8) -0.030(8)
N7 0.075(10) 0.042(9) 0.067(11) 0.003(8) 0.016(8) -0.009(8)
O16 0.044(6) 0.057(8) 0.070(8) 0.028(7) 0.009(6) 0.001(6)
N6 0.057(8) 0.046(8) 0.036(8) 0.006(6) 0.017(6) 0.006(7)
O4W 0.062(7) 0.064(8) 0.063(8) 0.000(6) 0.032(6) -0.004(6)
O5W 0.034(6) 0.063(8) 0.093(10) -0.047(7) 0.008(6) 0.003(5)

loop_
_atom_type_symbol
_atom_type_description
_atom_type_scat_dispersion_real
_atom_type_scat_dispersion_imag
_atom_type_scat_source
C C 0.0033 0.0016 'International Tables Vol C Tables 4.2.6.8 and 6.1.1.4'
N N 0.0061 0.0033 'International Tables Vol C Tables 4.2.6.8 and 6.1.1.4'
Nd Nd -0.1943 3.0179 'International Tables Vol C Tables 4.2.6.8 and 6.1.1.4'
O O 0.0106 0.0060 'International Tables Vol C Tables 4.2.6.8 and 6.1.1.4'
H H 0.0000 0.0000 'International Tables Vol C Tables 4.2.6.8 and 6.1.1.4'

loop_
_geom_angle_atom_site_label_1
_geom_angle_atom_site_label_2
_geom_angle_atom_site_label_3
_geom_angle
_geom_angle_site_symmetry_1
_geom_angle_site_symmetry_3
_geom_angle_publ_flag
O2W Nd1 O3W 144.7(3) . . ?
O2W Nd1 O11 141.4(3) . . ?
O3W Nd1 O11 72.9(3) . . ?
O2W Nd1 O2 78.3(4) . . ?
O3W Nd1 O2 86.8(3) . . ?
O11 Nd1 O2 123.7(3) . . ?
O2W Nd1 O5 71.1(3) . . ?
O3W Nd1 O5 73.8(3) . . ?
O11 Nd1 O5 142.4(3) . . ?
O2 Nd1 O5 70.8(3) . . ?
O2W Nd1 O8 75.9(4) . . ?
O3W Nd1 O8 122.3(3) . . ?
O11 Nd1 O8 72.6(3) . . ?
O2 Nd1 O8 150.9(3) . . ?
O5 Nd1 O8 112.4(3) . . ?
O2W Nd1 O1W 73.2(3) . . ?
O3W Nd1 O1W 138.9(3) . . ?
O11 Nd1 O1W 75.9(3) . . ?
O2 Nd1 O1W 88.8(3) . . ?
O5 Nd1 O1W 141.6(3) . . ?
O8 Nd1 O1W 71.0(3) . . ?
O2W Nd1 O7 94.8(4) . . ?
O3W Nd1 O7 79.3(3) . . ?
O11 Nd1 O7 82.7(3) . . ?
O2 Nd1 O7 144.9(3) . . ?
O5 Nd1 O7 74.4(3) . . ?
O8 Nd1 O7 51.6(3) . . ?
O1W Nd1 O7 122.5(2) . . ?
O2W Nd1 O1 117.4(4) . . ?
O3W Nd1 O1 73.1(3) . . ?
O11 Nd1 O1 73.6(3) . . ?
O2 Nd1 O1 50.1(3) . . ?
O5 Nd1 O1 112.3(3) . . ?
O8 Nd1 O1 135.2(3) . . ?
O1W Nd1 O1 72.9(3) . . ?
O7 Nd1 O1 147.7(3) . . ?
O2W Nd1 C28 84.5(4) . . ?
O3W Nd1 C28 101.0(3) . . ?
O11 Nd1 C28 77.1(3) . . ?
O2 Nd1 C28 159.2(4) . . ?
O5 Nd1 C28 92.6(3) . . ?
O8 Nd1 C28 26.4(3) . . ?
O1W Nd1 C28 97.4(3) . . ?
O7 Nd1 C28 25.2(3) . . ?
O1 Nd1 C28 150.6(3) . . ?
O2W Nd1 C20 100.1(4) . . ?
O3W Nd1 C20 76.5(3) . . ?
O11 Nd1 C20 97.9(4) . . ?
O2 Nd1 C20 25.8(3) . . ?
O5 Nd1 C20 90.9(3) . . ?
O8 Nd1 C20 152.8(3) . . ?
O1W Nd1 C20 82.0(3) . . ?
O7 Nd1 C20 154.4(3) . . ?
O1 Nd1 C20 24.5(3) . . ?
C28 Nd1 C20 174.9(4) . . ?
C20 O1 Nd1 89.9(8) . . ?
C20 O2 Nd1 97.3(8) . . ?
C23 O3 H3B 109.5 . . ?
C32 O11 Nd1 139.7(7) . . ?
C34 O12 H12C 109.5 . . ?
C37 O15 H15B 109.5 . . ?
C24 O5 Nd1 135.7(8) . . ?
C27 O6 H6B 109.5 . . ?
C28 O7 Nd1 92.2(8) . . ?
C28 O8 Nd1 94.0(7) . . ?
C31 O9 H9B 109.5 . . ?
C1 N1 C2 106.6(11) . . ?
C1 N1 C19 126.7(11) . . ?
C2 N1 C19 126.2(12) . . ?
C1 N2 C3 109.1(12) . . ?
C1 N2 C4 123.4(11) . . ?
C3 N2 C4 127.5(11) . . ?
C4 N3 C8 115.5(12) . . ?
C9 N4 C10 107.0(13) . . ?
C9 N4 C8 124.5(14) . . ?
C10 N4 C8 128.3(13) . . ?
C9 N5 C11 106.8(13) . . ?
C9 N5 C12 125.1(16) . . ?
C11 N5 C12 127.8(15) . . ?
N2 C1 N1 108.3(12) . . ?
N2 C1 H1A 125.8 . . ?
N1 C1 H1A 125.8 . . ?
C3 C2 N1 108.6(13) . . ?
C3 C2 H2A 125.7 . . ?
N1 C2 H2A 125.7 . . ?
C2 C3 N2 107.3(13) . . ?
C2 C3 H3A 126.3 . . ?
N2 C3 H3A 126.3 . . ?
N3 C4 C5 126.2(14) . . ?
N3 C4 N2 114.6(11) . . ?
C5 C4 N2 119.3(13) . . ?
C4 C5 C6 114.4(14) . . ?
C4 C5 H5A 122.8 . . ?
C6 C5 H5A 122.8 . . ?
C7 C6 C5 121.2(13) . . ?
C7 C6 H6A 119.4 . . ?
C5 C6 H6A 119.4 . . ?
C6 C7 C8 116.9(15) . . ?
C6 C7 H7A 121.5 . . ?
C8 C7 H7A 121.5 . . ?
N3 C8 C7 125.8(14) . . ?
N3 C8 N4 113.3(12) . . ?
C7 C8 N4 120.9(14) . . ?
N4 C9 N5 110.0(15) . . ?
N4 C9 H9A 125.0 . . ?
N5 C9 H9A 125.0 . . ?
C11 C10 N4 106.4(14) . . ?
C11 C10 H10A 126.8 . . ?
N4 C10 H10A 126.8 . . ?
C10 C11 N5 109.5(14) . . ?
C10 C11 H11A 125.3 . . ?
N5 C11 H11A 125.3 . . ?
N5 C12 C13 114.1(14) . . ?
N5 C12 H12A 108.7 . . ?
C13 C12 H12A 108.7 . . ?
N5 C12 H12B 108.7 . . ?
C13 C12 H12B 108.7 . . ?
H12A C12 H12B 107.6 . . ?
C14 C13 C18 117.9(13) . . ?
C14 C13 C12 123.1(14) . . ?
C18 C13 C12 118.8(15) . . ?
C13 C14 C15 120.8(13) . . ?
C13 C14 H14A 119.6 . . ?
C15 C14 H14A 119.6 . . ?
C14 C15 C16 119.2(14) . . ?
C14 C15 H15A 120.4 . . ?
C16 C15 H15A 120.4 . . ?
C17 C16 C15 120.0(13) . . ?
C17 C16 C19 120.4(13) . 2_666 ?
C15 C16 C19 119.6(13) . 2_666 ?
C16 C17 C18 119.3(14) . . ?
C16 C17 H17A 120.3 . . ?
C18 C17 H17A 120.3 . . ?
C13 C18 C17 122.7(15) . . ?
C13 C18 H18A 118.6 . . ?
C17 C18 H18A 118.6 . . ?
N1 C19 C16 113.3(11) . 2_666 ?
N1 C19 H19A 108.9 . . ?
C16 C19 H19A 108.9 2_666 . ?
N1 C19 H19B 108.9 . . ?
C16 C19 H19B 108.9 2_666 . ?
H19A C19 H19B 107.7 . . ?
O1 C20 O2 121.7(13) . . ?
O1 C20 C21 123.6(13) . . ?
O2 C20 C21 114.7(12) . . ?
O1 C20 Nd1 65.6(7) . . ?
O2 C20 Nd1 56.9(7) . . ?
C21 C20 Nd1 168.7(10) . . ?
C23 C21 C22 122.0(12) . . ?
C23 C21 C20 120.9(12) . . ?
C22 C21 C20 117.0(12) . . ?
C21 C22 C23 117.1(12) . 2_575 ?
C21 C22 H22A 121.4 . . ?
C23 C22 H22A 121.4 2_575 . ?
C21 C23 O3 125.0(12) . . ?
C21 C23 C22 120.9(12) . 2_575 ?
O3 C23 C22 114.2(12) . 2_575 ?
O4 C24 O5 124.4(12) . . ?
O4 C24 C25 119.5(12) . . ?
O5 C24 C25 116.1(12) . . ?
C26 C25 C27 119.4(11) . . ?
C26 C25 C24 119.4(12) . . ?
C27 C25 C24 121.2(12) . . ?
C25 C26 C27 122.7(13) . 2_576 ?
C25 C26 H26A 118.7 . . ?
C27 C26 H26A 118.7 2_576 . ?
O6 C27 C26 119.2(12) . 2_576 ?
O6 C27 C25 122.9(11) . . ?
C26 C27 C25 117.9(11) 2_576 . ?
O7 C28 O8 122.1(12) . . ?
O7 C28 C29 121.4(12) . . ?
O8 C28 C29 116.3(11) . . ?
O7 C28 Nd1 62.6(7) . . ?
O8 C28 Nd1 59.5(6) . . ?
C29 C28 Nd1 175.3(9) . . ?
C30 C29 C31 118.8(11) . . ?
C30 C29 C28 119.7(11) . . ?
C31 C29 C28 121.4(11) . . ?
C29 C30 C31 123.8(11) . 2_666 ?
C29 C30 H30B 118.1 . . ?
C31 C30 H30B 118.1 2_666 . ?
O9 C31 C30 119.2(11) . 2_666 ?
O9 C31 C29 123.4(11) . . ?
C30 C31 C29 117.3(11) 2_666 . ?
O10 C32 O11 123.1(12) . . ?
O10 C32 C33 120.3(12) . . ?
O11 C32 C33 116.5(11) . . ?
C34 C33 C38 118.8(12) . . ?
C34 C33 C32 122.8(12) . . ?
C38 C33 C32 118.4(10) . . ?
C35 C34 C33 120.6(12) . . ?
C35 C34 O12 118.4(10) . . ?
C33 C34 O12 121.0(11) . . ?
C34 C35 C36 122.0(11) . . ?
C34 C35 H35A 119.0 . . ?
C36 C35 H35A 119.0 . . ?
C35 C36 C37 118.1(12) . . ?
C35 C36 C39 121.0(11) . . ?
C37 C36 C39 120.9(12) . . ?
O15 C37 C38 120.0(10) . . ?
O15 C37 C36 121.3(11) . . ?
C38 C37 C36 118.7(12) . . ?
C33 C38 C37 121.6(11) . . ?
C33 C38 H38A 119.2 . . ?
C37 C38 H38A 119.2 . . ?
O13 C39 O14 120.3(12) . . ?
O13 C39 C36 121.7(13) . . ?
O14 C39 C36 118.0(11) . . ?
O16 C40 N6 126.6(16) . . ?
O16 C40 H40A 116.7 . . ?
N6 C40 H40A 116.7 . . ?
N6 C41 H41A 109.5 . . ?
N6 C41 H41B 109.5 . . ?
H41A C41 H41B 109.5 . . ?
N6 C41 H41C 109.5 . . ?
H41A C41 H41C 109.5 . . ?
H41B C41 H41C 109.5 . . ?
N6 C42 H42A 109.5 . . ?
N6 C42 H42B 109.5 . . ?
H42A C42 H42B 109.5 . . ?
N6 C42 H42C 109.5 . . ?
H42A C42 H42C 109.5 . . ?
H42B C42 H42C 109.5 . . ?
O17 C43 N7 123.3(19) . . ?
O17 C43 H43A 118.4 . . ?
N7 C43 H43A 118.4 . . ?
N7 C44 H44A 109.5 . . ?
N7 C44 H44B 109.5 . . ?
H44A C44 H44B 109.5 . . ?
N7 C44 H44C 109.5 . . ?
H44A C44 H44C 109.5 . . ?
H44B C44 H44C 109.5 . . ?
N7 C45 H45A 109.5 . . ?
N7 C45 H45B 109.5 . . ?
H45A C45 H45B 109.5 . . ?
N7 C45 H45C 109.5 . . ?
H45A C45 H45C 109.5 . . ?
H45B C45 H45C 109.5 . . ?
C43 N7 C45 124.3(16) . . ?
C43 N7 C44 121.2(16) . . ?
C45 N7 C44 114.0(15) . . ?
C40 N6 C41 121.7(14) . . ?
C40 N6 C42 123.1(15) . . ?
C41 N6 C42 115.2(13) . . ?

loop_
_geom_bond_atom_site_label_1
_geom_bond_atom_site_label_2
_geom_bond_distance
_geom_bond_site_symmetry_2
_geom_bond_publ_flag
Nd1 O2W 2.450(11) . ?
Nd1 O3W 2.452(8) . ?
Nd1 O11 2.468(8) . ?
Nd1 O2 2.479(9) . ?
Nd1 O5 2.485(8) . ?
Nd1 O8 2.491(7) . ?
Nd1 O1W 2.525(8) . ?
Nd1 O7 2.562(8) . ?
Nd1 O1 2.672(9) . ?
Nd1 C28 2.883(13) . ?
Nd1 C20 2.935(13) . ?
O1 C20 1.218(15) . ?
O2 C20 1.289(16) . ?
O3 C23 1.382(16) . ?
O3 H3B 0.8200 . ?
O10 C32 1.253(14) . ?
O11 C32 1.300(15) . ?
O12 C34 1.401(14) . ?
O12 H12C 0.8200 . ?
O13 C39 1.292(14) . ?
O14 C39 1.309(15) . ?
O15 C37 1.346(14) . ?
O15 H15B 0.8200 . ?
O4 C24 1.237(15) . ?
O5 C24 1.293(15) . ?
O6 C27 1.344(14) . ?
O6 H6B 0.8200 . ?
O7 C28 1.229(14) . ?
O8 C28 1.287(14) . ?
O9 C31 1.360(14) . ?
O9 H9B 0.8200 . ?
N1 C1 1.365(16) . ?
N1 C2 1.374(16) . ?
N1 C19 1.472(15) . ?
N2 C1 1.319(14) . ?
N2 C3 1.369(16) . ?
N2 C4 1.440(16) . ?
N3 C4 1.302(16) . ?
N3 C8 1.334(17) . ?
N4 C9 1.327(17) . ?
N4 C10 1.424(17) . ?
N4 C8 1.428(17) . ?
N5 C9 1.343(19) . ?
N5 C11 1.381(19) . ?
N5 C12 1.454(18) . ?
C1 H1A 0.9300 . ?
C2 C3 1.330(19) . ?
C2 H2A 0.9300 . ?
C3 H3A 0.9300 . ?
C4 C5 1.398(17) . ?
C5 C6 1.42(2) . ?
C5 H5A 0.9300 . ?
C6 C7 1.35(2) . ?
C6 H6A 0.9300 . ?
C7 C8 1.368(19) . ?
C7 H7A 0.9300 . ?
C9 H9A 0.9300 . ?
C10 C11 1.323(19) . ?
C10 H10A 0.9300 . ?
C11 H11A 0.9300 . ?
C12 C13 1.562(19) . ?
C12 H12A 0.9700 . ?
C12 H12B 0.9700 . ?
C13 C14 1.38(2) . ?
C13 C18 1.375(19) . ?
C14 C15 1.394(19) . ?
C14 H14A 0.9300 . ?
C15 C16 1.409(18) . ?
C15 H15A 0.9300 . ?
C16 C17 1.352(19) . ?
C16 C19 1.519(18) 2_666 ?
C17 C18 1.383(19) . ?
C17 H17A 0.9300 . ?
C18 H18A 0.9300 . ?
C19 H19A 0.9700 . ?
C19 H19B 0.9700 . ?
C20 C21 1.527(17) . ?
C21 C23 1.374(17) . ?
C21 C22 1.381(17) . ?
C22 C23 1.442(17) 2_575 ?
C22 H22A 0.9300 . ?
C24 C25 1.522(16) . ?
C25 C26 1.357(17) . ?
C25 C27 1.437(17) . ?
C26 C27 1.399(16) 2_576 ?
C26 H26A 0.9300 . ?
C28 C29 1.510(17) . ?
C29 C30 1.381(16) . ?
C29 C31 1.403(16) . ?
C30 C31 1.394(16) 2_666 ?
C30 H30B 0.9300 . ?
C32 C33 1.520(17) . ?
C33 C34 1.382(15) . ?
C33 C38 1.386(17) . ?
C34 C35 1.355(16) . ?
C35 C36 1.403(17) . ?
C35 H35A 0.9300 . ?
C36 C37 1.408(16) . ?
C36 C39 1.468(17) . ?
C37 C38 1.399(16) . ?
C38 H38A 0.9300 . ?
C40 O16 1.250(19) . ?
C40 N6 1.314(19) . ?
C40 H40A 0.9300 . ?
C41 N6 1.457(18) . ?
C41 H41A 0.9600 . ?
C41 H41B 0.9600 . ?
C41 H41C 0.9600 . ?
C42 N6 1.496(19) . ?
C42 H42A 0.9600 . ?
C42 H42B 0.9600 . ?
C42 H42C 0.9600 . ?
C43 O17 1.193(19) . ?
C43 N7 1.43(2) . ?
C43 H43A 0.9300 . ?
C44 N7 1.47(2) . ?
C44 H44A 0.9600 . ?
C44 H44B 0.9600 . ?
C44 H44C 0.9600 . ?
C45 N7 1.458(19) . ?
C45 H45A 0.9600 . ?
C45 H45B 0.9600 . ?
C45 H45C 0.9600 . ?

loop_
_geom_torsion_atom_site_label_1
_geom_torsion_atom_site_label_2
_geom_torsion_atom_site_label_3
_geom_torsion_atom_site_label_4
_geom_torsion
_geom_torsion_site_symmetry_1
_geom_torsion_site_symmetry_2
_geom_torsion_site_symmetry_3
_geom_torsion_site_symmetry_4
_geom_torsion_publ_flag
C3 N2 C1 N1 -3.5(15) . . . . ?
C4 N2 C1 N1 -179.9(11) . . . . ?
C2 N1 C1 N2 2.9(15) . . . . ?
C19 N1 C1 N2 175.0(12) . . . . ?
C1 N1 C2 C3 -1.2(16) . . . . ?
C19 N1 C2 C3 -173.3(13) . . . . ?
N1 C2 C3 N2 -0.9(16) . . . . ?
C1 N2 C3 C2 2.8(16) . . . . ?
C4 N2 C3 C2 179.0(13) . . . . ?
C8 N3 C4 C5 0(2) . . . . ?
C8 N3 C4 N2 -178.7(11) . . . . ?
C1 N2 C4 N3 -3.9(19) . . . . ?
C3 N2 C4 N3 -179.6(12) . . . . ?
C1 N2 C4 C5 176.8(12) . . . . ?
C3 N2 C4 C5 1(2) . . . . ?
N3 C4 C5 C6 0(2) . . . . ?
N2 C4 C5 C6 179.0(12) . . . . ?
C4 C5 C6 C7 -2(2) . . . . ?
C5 C6 C7 C8 4(2) . . . . ?
C4 N3 C8 C7 1(2) . . . . ?
C4 N3 C8 N4 179.0(11) . . . . ?
C6 C7 C8 N3 -3(2) . . . . ?
C6 C7 C8 N4 179.0(12) . . . . ?
C9 N4 C8 N3 15.9(18) . . . . ?
C10 N4 C8 N3 -168.5(13) . . . . ?
C9 N4 C8 C7 -166.3(13) . . . . ?
C10 N4 C8 C7 9(2) . . . . ?
C10 N4 C9 N5 3.4(16) . . . . ?
C8 N4 C9 N5 179.7(11) . . . . ?
C11 N5 C9 N4 -0.6(16) . . . . ?
C12 N5 C9 N4 -174.8(13) . . . . ?
C9 N4 C10 C11 -5.0(16) . . . . ?
C8 N4 C10 C11 178.8(13) . . . . ?
N4 C10 C11 N5 4.7(17) . . . . ?
C9 N5 C11 C10 -2.7(17) . . . . ?
C12 N5 C11 C10 171.3(14) . . . . ?
C9 N5 C12 C13 -113.7(18) . . . . ?
C11 N5 C12 C13 73(2) . . . . ?
N5 C12 C13 C14 25(2) . . . . ?
N5 C12 C13 C18 -160.5(16) . . . . ?
C18 C13 C14 C15 -1(2) . . . . ?
C12 C13 C14 C15 173.9(16) . . . . ?
C13 C14 C15 C16 2(2) . . . . ?
C14 C15 C16 C17 -1(2) . . . . ?
C14 C15 C16 C19 176.8(13) . . . 2_666 ?
C15 C16 C17 C18 -1(2) . . . . ?
C19 C16 C17 C18 -178.5(14) 2_666 . . . ?
C14 C13 C18 C17 -1(3) . . . . ?
C12 C13 C18 C17 -176.0(16) . . . . ?
C16 C17 C18 C13 2(3) . . . . ?
C1 N1 C19 C16 65.2(18) . . . 2_666 ?
C2 N1 C19 C16 -124.2(14) . . . 2_666 ?
Nd1 O1 C20 O2 10.0(13) . . . . ?
Nd1 O1 C20 C21 -172.5(12) . . . . ?
Nd1 O2 C20 O1 -10.8(14) . . . . ?
Nd1 O2 C20 C21 171.4(9) . . . . ?
O1 C20 C21 C23 173.0(13) . . . . ?
O2 C20 C21 C23 -9.2(19) . . . . ?
Nd1 C20 C21 C23 31(5) . . . . ?
O1 C20 C21 C22 -5(2) . . . . ?
O2 C20 C21 C22 172.6(13) . . . . ?
Nd1 C20 C21 C22 -147(4) . . . . ?
C23 C21 C22 C23 1(2) . . . 2_575 ?
C20 C21 C22 C23 179.3(12) . . . 2_575 ?
C22 C21 C23 O3 179.4(14) . . . . ?
C20 C21 C23 O3 1(2) . . . . ?
C22 C21 C23 C22 -1(2) . . . 2_575 ?
C20 C21 C23 C22 -179.2(13) . . . 2_575 ?
Nd1 O5 C24 O4 -34(2) . . . . ?
Nd1 O5 C24 C25 144.7(9) . . . . ?
O4 C24 C25 C26 0.3(19) . . . . ?
O5 C24 C25 C26 -178.7(12) . . . . ?
O4 C24 C25 C27 178.8(12) . . . . ?
O5 C24 C25 C27 -0.1(18) . . . . ?
C27 C25 C26 C27 0(2) . . . 2_576 ?
C24 C25 C26 C27 178.7(12) . . . 2_576 ?
C26 C25 C27 O6 -178.3(12) . . . . ?
C24 C25 C27 O6 3.1(19) . . . . ?
C26 C25 C27 C26 0(2) . . . 2_576 ?
C24 C25 C27 C26 -178.6(12) . . . 2_576 ?
Nd1 O7 C28 O8 -2.9(14) . . . . ?
Nd1 O7 C28 C29 -177.3(11) . . . . ?
Nd1 O8 C28 O7 3.0(14) . . . . ?
Nd1 O8 C28 C29 177.7(10) . . . . ?
O7 C28 C29 C30 -11(2) . . . . ?
O8 C28 C29 C30 174.5(12) . . . . ?
O7 C28 C29 C31 172.5(13) . . . . ?
O8 C28 C29 C31 -2.2(19) . . . . ?
C31 C29 C30 C31 -4(2) . . . 2_666 ?
C28 C29 C30 C31 179.1(12) . . . 2_666 ?
C30 C29 C31 O9 -179.2(12) . . . . ?
C28 C29 C31 O9 -2(2) . . . . ?
C30 C29 C31 C30 4(2) . . . 2_666 ?
C28 C29 C31 C30 -179.4(12) . . . 2_666 ?
Nd1 O11 C32 O10 -25(2) . . . . ?
Nd1 O11 C32 C33 158.5(8) . . . . ?
O10 C32 C33 C34 -169.6(12) . . . . ?
O11 C32 C33 C34 7.2(18) . . . . ?
O10 C32 C33 C38 11.3(18) . . . . ?
O11 C32 C33 C38 -171.8(12) . . . . ?
C38 C33 C34 C35 -4(2) . . . . ?
C32 C33 C34 C35 176.5(11) . . . . ?
C38 C33 C34 O12 175.0(11) . . . . ?
C32 C33 C34 O12 -4.0(19) . . . . ?
C33 C34 C35 C36 2(2) . . . . ?
O12 C34 C35 C36 -177.9(12) . . . . ?
C34 C35 C36 C37 1.4(19) . . . . ?
C34 C35 C36 C39 -179.8(12) . . . . ?
C35 C36 C37 O15 177.2(12) . . . . ?
C39 C36 C37 O15 -2(2) . . . . ?
C35 C36 C37 C38 -1.3(19) . . . . ?
C39 C36 C37 C38 179.9(12) . . . . ?
C34 C33 C38 C37 5(2) . . . . ?
C32 C33 C38 C37 -176.4(11) . . . . ?
O15 C37 C38 C33 179.9(12) . . . . ?
C36 C37 C38 C33 -2(2) . . . . ?
C35 C36 C39 O13 9(2) . . . . ?
C37 C36 C39 O13 -172.3(12) . . . . ?
C35 C36 C39 O14 -171.6(12) . . . . ?
C37 C36 C39 O14 7.1(19) . . . . ?
O17 C43 N7 C45 12(3) . . . . ?
O17 C43 N7 C44 -177.6(16) . . . . ?
O16 C40 N6 C41 -3(3) . . . . ?
O16 C40 N6 C42 178.6(16) . . . . ?
